data_7100154
loop_
_publ_author_name
'T. C. W. Mak'
'Xu-Dong Chen'

_publ_section_title
;
Order of coordinating ability of polyatomic monoanions
established from their interaction with a disilver(I) metallacyclophane
skeleton
;
_journal_name_full 'Chemical Communications'
_journal_paper_doi 10.1039/b505919d
_journal_year 2005
_chemical_formula_sum 'C11 H8 Ag N3 O4'
_chemical_formula_weight 354.07
_space_group_IT_number 61
_symmetry_cell_setting orthorhombic
_symmetry_space_group_name_Hall '-P 2ac 2ab'
_symmetry_space_group_name_H-M 'P b c a'
_cell_angle_alpha 90.00
_cell_angle_beta 90.00
_cell_angle_gamma 90.00
_cell_formula_units_Z 8
_cell_length_a 7.5654(5)
_cell_length_b 15.1624(10)
_cell_length_c 20.5310(13)
_cell_measurement_temperature 293(2)
_cell_volume 2355.1(3)
_diffrn_ambient_temperature 293(2)
_exptl_crystal_density_diffrn 1.997
_cod_depositor_comments
;
The following automatic conversions were performed:
'_symmetry_cell_setting' value 'Orthorhombic' changed to 'orthorhombic'
according to '/home/saulius/struct/CIF-dictionaries/cif_core.dic'
dictionary named 'cif_core.dic' version 2.4.1 from 2010-06-29.

Automatic conversion script
Id: cif_fix_enum 1527 2010-12-29 10:47:43Z saulius 
;
_cod_database_code 7100154

loop_
_symmetry_equiv_pos_as_xyz
'x, y, z'
'-x+1/2, -y, z+1/2'
'-x, y+1/2, -z+1/2'
'x+1/2, -y+1/2, -z'
'-x, -y, -z'
'x-1/2, y, -z-1/2'
'x, -y-1/2, z-1/2'
'-x-1/2, y-1/2, z'

loop_
_atom_site_label
_atom_site_type_symbol
_atom_site_fract_x
_atom_site_fract_y
_atom_site_fract_z
_atom_site_U_iso_or_equiv
_atom_site_adp_type
_atom_site_occupancy
_atom_site_symmetry_multiplicity
_atom_site_calc_flag
_atom_site_refinement_flags
_atom_site_disorder_assembly
_atom_site_disorder_group
Ag1 Ag 0.40809(6) 0.32438(2) 0.456183(17) 0.04591(19) Uani 1 1 d . . .
N1 N 0.4730(5) 0.2824(2) 0.35220(18) 0.0360(8) Uani 1 1 d . . .
N2 N 0.5276(6) 0.5935(2) 0.45568(16) 0.0370(8) Uani 1 1 d . . .
C1 C 0.5345(7) 0.1995(3) 0.3457(3) 0.0465(12) Uani 1 1 d . . .
H1A H 0.5653 0.1683 0.3830 0.056 Uiso 1 1 calc R . .
C2 C 0.5536(8) 0.1591(3) 0.2860(3) 0.0528(14) Uani 1 1 d . . .
H2A H 0.5971 0.1018 0.2833 0.063 Uiso 1 1 calc R . .
C3 C 0.5082(8) 0.2039(4) 0.2314(3) 0.0548(14) Uani 1 1 d . . .
H3A H 0.5188 0.1774 0.1907 0.066 Uiso 1 1 calc R . .
C4 C 0.4458(7) 0.2897(4) 0.2368(2) 0.0464(12) Uani 1 1 d . . .
H4A H 0.4149 0.3217 0.1999 0.056 Uiso 1 1 calc R . .
C5 C 0.4305(6) 0.3261(3) 0.2975(2) 0.0350(10) Uani 1 1 d . . .
C6 C 0.3627(6) 0.4186(3) 0.3039(2) 0.0363(10) Uani 1 1 d . . .
C7 C 0.6438(6) 0.5385(3) 0.4286(2) 0.0356(10) Uani 1 1 d . . .
H7A H 0.7607 0.5406 0.4425 0.043 Uiso 1 1 calc R . .
C8 C 0.5978(6) 0.4783(3) 0.3807(2) 0.0348(9) Uani 1 1 d . . .
H8A H 0.6813 0.4396 0.3638 0.042 Uiso 1 1 calc R . .
C9 C 0.4244(6) 0.4771(3) 0.3585(2) 0.0331(9) Uani 1 1 d . . .
C10 C 0.3053(6) 0.5361(3) 0.3856(2) 0.0400(10) Uani 1 1 d . . .
H10A H 0.1889 0.5377 0.3712 0.048 Uiso 1 1 calc R . .
C11 C 0.3608(7) 0.5925(3) 0.4342(2) 0.0425(11) Uani 1 1 d . . .
H11A H 0.2794 0.6311 0.4526 0.051 Uiso 1 1 calc R . .
O1 O 0.2615(5) 0.4483(2) 0.26361(17) 0.0557(10) Uani 1 1 d . . .
N3 N 0.4931(6) 0.1651(3) 0.5558(2) 0.0443(10) Uani 1 1 d . . .
O2 O 0.5696(11) 0.1302(8) 0.5986(3) 0.182(4) Uani 1 1 d . . .
O3 O 0.5680(7) 0.1828(3) 0.5057(3) 0.0867(17) Uani 1 1 d . . .
O4 O 0.3395(7) 0.1885(4) 0.5647(3) 0.0876(15) Uani 1 1 d . . .

loop_
_atom_site_aniso_label
_atom_site_aniso_U_11
_atom_site_aniso_U_22
_atom_site_aniso_U_33
_atom_site_aniso_U_23
_atom_site_aniso_U_13
_atom_site_aniso_U_12
Ag1 0.0675(3) 0.0431(2) 0.0271(2) -0.00720(14) -0.00308(16) -0.00239(18)
N1 0.045(2) 0.0303(18) 0.0330(19) -0.0020(15) -0.0003(17) -0.0021(16)
N2 0.051(2) 0.0347(19) 0.0257(18) -0.0015(15) 0.0004(17) -0.0095(17)
C1 0.057(3) 0.034(2) 0.048(3) 0.001(2) 0.003(2) 0.002(2)
C2 0.060(3) 0.036(3) 0.062(4) -0.015(2) 0.007(3) 0.000(2)
C3 0.064(4) 0.056(3) 0.045(3) -0.023(2) 0.013(3) -0.006(3)
C4 0.051(3) 0.056(3) 0.031(3) -0.007(2) 0.003(2) -0.012(2)
C5 0.039(2) 0.038(2) 0.029(2) -0.0032(17) -0.0017(17) -0.012(2)
C6 0.045(3) 0.038(2) 0.026(2) 0.0030(17) -0.0054(18) -0.0081(19)
C7 0.040(2) 0.041(2) 0.026(2) -0.0005(18) 0.0023(18) -0.012(2)
C8 0.039(2) 0.038(2) 0.028(2) -0.0012(17) 0.0055(18) -0.0018(19)
C9 0.047(2) 0.031(2) 0.0216(19) 0.0023(16) -0.0046(17) -0.0059(19)
C10 0.045(3) 0.039(2) 0.037(2) 0.0006(19) -0.008(2) 0.001(2)
C11 0.051(3) 0.039(3) 0.037(2) -0.0039(19) 0.006(2) 0.007(2)
O1 0.083(3) 0.0460(19) 0.0380(19) 0.0016(15) -0.0273(19) -0.0001(19)
N3 0.051(3) 0.049(2) 0.033(2) 0.0014(17) -0.0056(19) 0.006(2)
O2 0.178(7) 0.309(11) 0.057(4) 0.033(5) -0.004(4) 0.168(8)
O3 0.097(4) 0.106(4) 0.057(3) 0.027(3) 0.033(3) 0.037(3)
O4 0.048(2) 0.113(4) 0.102(4) -0.018(3) 0.001(3) 0.001(3)

loop_
_geom_bond_atom_site_label_1
_geom_bond_atom_site_label_2
_geom_bond_distance
_geom_bond_site_symmetry_2
_geom_bond_publ_flag
Ag1 N2 2.249(4) 5_666 ?
Ag1 N1 2.281(4) . ?
Ag1 O3 2.665(5) . ?
Ag1 O3 2.692(5) 4_456 ?
Ag1 O2 2.880(10) 4_456 ?
Ag1 C9 3.066(4) . ?
Ag1 O4 3.079(6) . ?
Ag1 C1 3.106(5) . ?
Ag1 C11 3.116(5) 5_666 ?
Ag1 C8 3.148(4) . ?
Ag1 N3 3.153(5) 4_456 ?
Ag1 C7 3.173(4) 5_666 ?
N1 C5 1.343(6) . ?
N1 C1 1.347(6) . ?
N2 C7 1.333(6) . ?
N2 C11 1.337(7) . ?
N2 Ag1 2.249(4) 5_666 ?
C1 C2 1.377(8) . ?
C2 C3 1.356(9) . ?
C3 C4 1.388(8) . ?
C4 C5 1.369(6) . ?
C5 C6 1.500(7) . ?
C6 O1 1.214(5) . ?
C6 C9 1.503(6) . ?
C7 C8 1.386(6) . ?
C7 Ag1 3.173(4) 5_666 ?
C8 C9 1.389(6) . ?
C9 C10 1.387(6) . ?
C10 C11 1.378(7) . ?
C11 Ag1 3.116(5) 5_666 ?
N3 O2 1.178(7) . ?
N3 O3 1.203(6) . ?
N3 O4 1.229(7) . ?
N3 Ag1 3.153(5) 4_556 ?
O2 Ag1 2.880(10) 4_556 ?
O3 Ag1 2.692(5) 4_556 ?
O4 Ag1 3.298(5) 4_456 ?
